data_4336247
loop_
_publ_author_name
'Xiao Ma'
'Sheng-Min Hu'
'Chun-Hong Tan'
'Yong-Fan Zhang'
'Xu-Dong Zhang'
'Tian-Lu Sheng'
'Xin-Tao Wu'

_publ_contact_author_address
;
Fujian Institute of Research on the Structure of Matter,
The Chinese Academy of Sciences
;
_publ_contact_author_email Tsheng@fjirsm.ac.cn
_publ_contact_author_fax 86-591-83714946
_publ_contact_author_name 'Tian-Lu Sheng'
_publ_contact_author_phone 86-591-83792294
_publ_section_title
;
 From Antiferromagnetic to Ferromagnetic Interaction in Cyanido-Bridged
 Fe(III)-Ru(II)-Fe(III) Complexes by Change of the Central Diamagnetic
 Cyanido-Metal Geometry
;
_journal_name_full 'Inorganic Chemistry'
_journal_page_first 11343
_journal_page_last 11350
_journal_paper_doi 10.1021/ic401604q
_journal_volume 52
_journal_year 2013
_chemical_formula_sum 'C84 H74 F12 Fe2 N6 O0 P6 Ru'
_chemical_formula_weight 1794.08
_chemical_name_systematic
; 
 ? 
;
_space_group_IT_number 15
_symmetry_cell_setting monoclinic
_symmetry_space_group_name_Hall '-C 2yc'
_symmetry_space_group_name_H-M 'C 1 2/c 1'
_atom_sites_solution_hydrogens geom
_atom_sites_solution_primary direct
_atom_sites_solution_secondary difmap
_audit_creation_method SHELXL-97
_cell_angle_alpha 90.00
_cell_angle_beta 94.316(10)
_cell_angle_gamma 90.00
_cell_formula_units_Z 4
_cell_length_a 19.325(8)
_cell_length_b 15.251(6)
_cell_length_c 27.224(15)
_cell_measurement_reflns_used 8765
_cell_measurement_temperature 293(2)
_cell_measurement_theta_max 27.5359
_cell_measurement_theta_min 2.1137
_cell_volume 8001(6)
_computing_cell_refinement 'CrystalClear (Rigaku Inc., 2008)'
_computing_data_collection 'CrystalClear (Rigaku Inc., 2008)'
_computing_data_reduction 'CrystalClear (Rigaku Inc., 2008)'
_computing_molecular_graphics 'Bruker SHELXTL'
_computing_publication_material 'Bruker SHELXTL'
_computing_structure_refinement 'SHELXL-97 (Sheldrick, 1997)'
_computing_structure_solution 'SHELXS-97 (Sheldrick, 1990)'
_diffrn_ambient_temperature 293(2)
_diffrn_detector_area_resol_mean 28.5714
_diffrn_measured_fraction_theta_full 0.980
_diffrn_measured_fraction_theta_max 0.980
_diffrn_measurement_device_type Saturn70
_diffrn_measurement_method CCD_Profile_fitting
_diffrn_radiation_monochromator graphite
_diffrn_radiation_source 'Sealed Tube'
_diffrn_radiation_type MoK\a
_diffrn_radiation_wavelength 0.71073
_diffrn_reflns_av_R_equivalents 0.0655
_diffrn_reflns_av_sigmaI/netI 0.0604
_diffrn_reflns_limit_h_max 22
_diffrn_reflns_limit_h_min -22
_diffrn_reflns_limit_k_max 18
_diffrn_reflns_limit_k_min -17
_diffrn_reflns_limit_l_max 32
_diffrn_reflns_limit_l_min -31
_diffrn_reflns_number 24765
_diffrn_reflns_theta_full 25.00
_diffrn_reflns_theta_max 25.00
_diffrn_reflns_theta_min 2.22
_exptl_absorpt_coefficient_mu 0.741
_exptl_absorpt_correction_T_max 1.0000
_exptl_absorpt_correction_T_min 0.8081
_exptl_absorpt_correction_type multi-scan
_exptl_absorpt_process_details 'RIGAKU/MSC(2004), CrystalClear Version 1.3.6'
_exptl_crystal_colour 'purple brown'
_exptl_crystal_density_diffrn 1.489
_exptl_crystal_description Prism
_exptl_crystal_F_000 3655
_exptl_crystal_size_max 0.30
_exptl_crystal_size_mid 0.20
_exptl_crystal_size_min 0.20
_refine_diff_density_max 1.256
_refine_diff_density_min -0.760
_refine_diff_density_rms 0.106
_refine_ls_extinction_method none
_refine_ls_goodness_of_fit_ref 1.059
_refine_ls_hydrogen_treatment constr
_refine_ls_matrix_type full
_refine_ls_number_parameters 479
_refine_ls_number_reflns 6915
_refine_ls_number_restraints 103
_refine_ls_restrained_S_all 1.079
_refine_ls_R_factor_all 0.1140
_refine_ls_R_factor_gt 0.0860
_refine_ls_shift/su_max 0.000
_refine_ls_shift/su_mean 0.000
_refine_ls_structure_factor_coef Fsqd
_refine_ls_weighting_details 'calc w=1/[\s^2^(Fo^2^)+(0.1300P)^2^+28.4702P] where P=(Fo^2^+2Fc^2^)/3'
_refine_ls_weighting_scheme calc
_refine_ls_wR_factor_gt 0.2138
_refine_ls_wR_factor_ref 0.2399
_reflns_number_gt 5102
_reflns_number_total 6915
_reflns_threshold_expression >2sigma(I)
_cod_data_source_file ic401604q_si_003.cif
_cod_data_source_block 1
_cod_database_code 4336247

loop_
_symmetry_equiv_pos_as_xyz
'x, y, z'
'-x, y, -z+1/2'
'x+1/2, y+1/2, z'
'-x+1/2, y+1/2, -z+1/2'
'-x, -y, -z'
'x, -y, z-1/2'
'-x+1/2, -y+1/2, -z'
'x+1/2, -y+1/2, z-1/2'

loop_
_atom_site_label
_atom_site_type_symbol
_atom_site_fract_x
_atom_site_fract_y
_atom_site_fract_z
_atom_site_U_iso_or_equiv
_atom_site_adp_type
_atom_site_occupancy
_atom_site_symmetry_multiplicity
_atom_site_calc_flag
_atom_site_refinement_flags
Ru1 Ru 0.0000 0.23460(5) 0.2500 0.0398(3) Uani 1 2 d S
Fe1 Fe -0.06855(5) 0.21549(6) 0.42764(3) 0.0436(3) Uani 1 1 d .
P1 P 0.04205(10) 0.21014(12) 0.45538(6) 0.0456(4) Uani 1 1 d .
P2 P -0.06220(9) 0.35772(12) 0.44239(7) 0.0452(4) Uani 1 1 d .
N1 N -0.0352(3) 0.2302(3) 0.3628(2) 0.0427(12) Uani 1 1 d .
C1 C -0.0209(3) 0.2340(4) 0.3230(2) 0.0389(14) Uani 1 1 d .
C2 C -0.1002(5) 0.1006(6) 0.4622(3) 0.070(2) Uani 1 1 d .
H2A H -0.0713 0.0647 0.4824 0.084 Uiso 1 1 calc R
C3 C -0.1393(4) 0.1742(6) 0.4779(3) 0.069(2) Uani 1 1 d .
H3A H -0.1406 0.1952 0.5099 0.083 Uiso 1 1 calc R
C4 C -0.1758(4) 0.2086(6) 0.4344(3) 0.064(2) Uani 1 1 d .
H4A H -0.2056 0.2566 0.4333 0.077 Uiso 1 1 calc R
C5 C -0.1597(4) 0.1589(6) 0.3943(3) 0.067(2) Uani 1 1 d .
H5A H -0.1766 0.1679 0.3618 0.081 Uiso 1 1 calc R
C6 C -0.1132(5) 0.0925(6) 0.4111(3) 0.070(2) Uani 1 1 d .
H6A H -0.0943 0.0501 0.3915 0.084 Uiso 1 1 calc R
N2 N 0.0764(3) 0.3249(4) 0.2746(2) 0.0680(19) Uani 1 1 d G
C11 C 0.0656(3) 0.4081(5) 0.2913(3) 0.115(4) Uani 1 1 d GU
H11A H 0.0218 0.4333 0.2867 0.138 Uiso 1 1 calc R
C12 C 0.1192(4) 0.4541(5) 0.3147(3) 0.102(3) Uani 1 1 d GU
H12A H 0.1118 0.5106 0.3260 0.123 Uiso 1 1 calc R
C13 C 0.1837(4) 0.4169(5) 0.3215(3) 0.108(4) Uani 1 1 d GU
H13A H 0.2201 0.4482 0.3374 0.130 Uiso 1 1 calc R
C14 C 0.1945(4) 0.3337(5) 0.3048(3) 0.120(4) Uani 1 1 d GU
H14A H 0.2383 0.3085 0.3094 0.144 Uiso 1 1 calc R
C15 C 0.1409(3) 0.2877(4) 0.2814(3) 0.089(3) Uani 1 1 d GDU
N3 N 0.0836(3) 0.1470(4) 0.2562(2) 0.074(2) Uani 1 1 d G
C16 C 0.1452(4) 0.1929(4) 0.2637(3) 0.094(3) Uani 1 1 d GDU
C17 C 0.2075(4) 0.1519(6) 0.2566(3) 0.129(5) Uani 1 1 d GU
H17A H 0.2489 0.1828 0.2617 0.154 Uiso 1 1 calc R
C18 C 0.2082(4) 0.0651(6) 0.2420(3) 0.119(4) Uani 1 1 d GU
H18A H 0.2502 0.0376 0.2372 0.143 Uiso 1 1 calc R
C19 C 0.1466(5) 0.0192(5) 0.2345(3) 0.123(4) Uani 1 1 d GU
H19A H 0.1471 -0.0391 0.2246 0.147 Uiso 1 1 calc R
C20 C 0.0843(4) 0.0602(5) 0.2416(3) 0.133(5) Uani 1 1 d GU
H20A H 0.0429 0.0293 0.2365 0.159 Uiso 1 1 calc R
C21 C 0.0701(4) 0.1882(5) 0.5215(3) 0.0532(17) Uani 1 1 d .
C22 C 0.0221(5) 0.1839(7) 0.5559(3) 0.072(2) Uani 1 1 d .
H22A H -0.0251 0.1865 0.5463 0.086 Uiso 1 1 calc R
C23 C 0.0443(6) 0.1760(7) 0.6045(3) 0.086(3) Uani 1 1 d .
H23A H 0.0119 0.1740 0.6281 0.103 Uiso 1 1 calc R
C24 C 0.1134(6) 0.1708(7) 0.6191(3) 0.085(3) Uani 1 1 d .
H24A H 0.1278 0.1672 0.6524 0.102 Uiso 1 1 calc R
C25 C 0.1615(6) 0.1711(8) 0.5843(4) 0.097(3) Uani 1 1 d .
H25A H 0.2085 0.1648 0.5937 0.116 Uiso 1 1 calc R
C26 C 0.1396(5) 0.1807(7) 0.5358(3) 0.077(3) Uani 1 1 d .
H26A H 0.1720 0.1822 0.5123 0.093 Uiso 1 1 calc R
C27 C 0.0985(4) 0.1386(5) 0.4234(3) 0.0558(18) Uani 1 1 d .
C28 C 0.0803(5) 0.0520(6) 0.4151(4) 0.074(2) Uani 1 1 d .
H28A H 0.0384 0.0323 0.4258 0.089 Uiso 1 1 calc R
C29 C 0.1210(6) -0.0064(7) 0.3920(4) 0.094(3) Uani 1 1 d .
H29A H 0.1077 -0.0648 0.3883 0.113 Uiso 1 1 calc R
C30 C 0.1834(6) 0.0235(8) 0.3740(4) 0.095(3) Uani 1 1 d .
H30A H 0.2110 -0.0147 0.3573 0.113 Uiso 1 1 calc R
C31 C 0.2024(5) 0.1056(8) 0.3810(4) 0.092(3) Uani 1 1 d .
H31A H 0.2437 0.1245 0.3691 0.110 Uiso 1 1 calc R
C32 C 0.1618(4) 0.1671(7) 0.4062(3) 0.073(2) Uani 1 1 d .
H32A H 0.1768 0.2246 0.4111 0.087 Uiso 1 1 calc R
C33 C -0.0762(4) 0.4325(5) 0.3897(3) 0.0521(17) Uani 1 1 d .
C34 C -0.0444(6) 0.5097(6) 0.3865(4) 0.080(3) Uani 1 1 d .
H34A H -0.0096 0.5255 0.4103 0.096 Uiso 1 1 calc R
C35 C -0.0634(8) 0.5687(8) 0.3464(5) 0.113(4) Uani 1 1 d .
H35A H -0.0411 0.6223 0.3438 0.136 Uiso 1 1 calc R
C36 C -0.1157(7) 0.5434(9) 0.3121(4) 0.108(4) Uani 1 1 d .
H36A H -0.1304 0.5818 0.2869 0.130 Uiso 1 1 calc R
C37 C -0.1455(6) 0.4649(7) 0.3145(3) 0.079(3) Uani 1 1 d .
H37A H -0.1788 0.4481 0.2898 0.095 Uiso 1 1 calc R
C38 C -0.1278(4) 0.4081(5) 0.3529(3) 0.060(2) Uani 1 1 d .
H38A H -0.1498 0.3541 0.3545 0.072 Uiso 1 1 calc R
C39 C -0.1207(4) 0.4056(5) 0.4849(3) 0.0547(18) Uani 1 1 d .
C40 C -0.1166(5) 0.3801(6) 0.5343(3) 0.074(2) Uani 1 1 d .
H40A H -0.0829 0.3402 0.5461 0.089 Uiso 1 1 calc R
C41 C -0.1635(6) 0.4149(8) 0.5661(3) 0.091(3) Uani 1 1 d .
H41A H -0.1601 0.3983 0.5991 0.109 Uiso 1 1 calc R
C42 C -0.2147(6) 0.4734(7) 0.5496(4) 0.085(3) Uani 1 1 d .
H42A H -0.2462 0.4948 0.5708 0.102 Uiso 1 1 calc R
C43 C -0.2179(5) 0.4979(7) 0.5035(4) 0.087(3) Uani 1 1 d .
H43A H -0.2514 0.5385 0.4925 0.105 Uiso 1 1 calc R
C44 C -0.1726(4) 0.4651(7) 0.4701(4) 0.074(2) Uani 1 1 d .
H44A H -0.1773 0.4834 0.4374 0.089 Uiso 1 1 calc R
C45 C 0.0774(4) 0.3214(5) 0.4481(3) 0.0546(18) Uani 1 1 d .
H45A H 0.1229 0.3263 0.4655 0.066 Uiso 1 1 calc R
H45B H 0.0815 0.3343 0.4136 0.066 Uiso 1 1 calc R
C46 C 0.0263(4) 0.3851(5) 0.4699(3) 0.0589(19) Uani 1 1 d .
H46A H 0.0380 0.4451 0.4622 0.071 Uiso 1 1 calc R
H46B H 0.0283 0.3789 0.5055 0.071 Uiso 1 1 calc R
P3 P 0.3594(3) 0.2557(3) 0.1901(2) 0.1415(16) Uani 1 1 d U
F1 F 0.3630(7) 0.2497(7) 0.2465(4) 0.184(4) Uani 1 1 d U
F2 F 0.3007(9) 0.3169(11) 0.1879(6) 0.254(6) Uani 1 1 d U
F3 F 0.3558(8) 0.2661(9) 0.1336(6) 0.224(5) Uani 1 1 d U
F4 F 0.3126(5) 0.1703(7) 0.1842(4) 0.162(3) Uani 1 1 d U
F5 F 0.4233(9) 0.1951(12) 0.1858(7) 0.266(7) Uani 1 1 d U
F6 F 0.4121(8) 0.3397(9) 0.1919(5) 0.222(5) Uani 1 1 d U

loop_
_atom_site_aniso_label
_atom_site_aniso_U_11
_atom_site_aniso_U_22
_atom_site_aniso_U_33
_atom_site_aniso_U_23
_atom_site_aniso_U_13
_atom_site_aniso_U_12
Ru1 0.0427(4) 0.0444(4) 0.0325(4) 0.000 0.0053(3) 0.000
Fe1 0.0435(6) 0.0525(6) 0.0353(5) 0.0027(4) 0.0059(4) -0.0063(4)
P1 0.0466(10) 0.0548(10) 0.0357(9) 0.0039(7) 0.0046(8) -0.0008(8)
P2 0.0448(9) 0.0518(10) 0.0394(9) 0.0004(7) 0.0059(8) 0.0008(8)
N1 0.048(3) 0.044(3) 0.036(3) -0.002(2) 0.004(2) -0.004(2)
C1 0.039(3) 0.038(3) 0.040(4) 0.002(3) 0.008(3) 0.001(3)
C2 0.070(5) 0.066(5) 0.074(6) 0.024(4) 0.016(5) -0.014(4)
C3 0.065(5) 0.092(6) 0.052(5) 0.003(4) 0.023(4) -0.025(5)
C4 0.046(4) 0.073(5) 0.075(6) 0.014(4) 0.009(4) -0.012(4)
C5 0.052(4) 0.089(6) 0.059(5) 0.005(4) -0.004(4) -0.026(4)
C6 0.074(6) 0.062(5) 0.075(6) -0.011(4) 0.008(5) -0.021(4)
N2 0.073(5) 0.085(5) 0.048(4) -0.004(3) 0.020(3) -0.025(4)
C11 0.119(7) 0.104(7) 0.124(7) -0.023(6) 0.032(6) -0.026(6)
C12 0.099(6) 0.127(7) 0.081(6) -0.035(6) 0.013(5) -0.020(6)
C13 0.126(8) 0.109(7) 0.087(6) 0.000(6) 0.000(6) -0.025(6)
C14 0.113(7) 0.134(8) 0.110(7) 0.005(7) -0.003(6) -0.007(7)
C15 0.060(5) 0.120(7) 0.083(6) 0.029(5) -0.014(5) -0.020(5)
N3 0.096(6) 0.081(5) 0.047(4) 0.018(3) 0.016(4) 0.030(4)
C16 0.077(6) 0.122(7) 0.086(6) 0.028(6) 0.018(5) 0.016(6)
C17 0.123(8) 0.143(8) 0.121(8) 0.014(7) 0.019(7) 0.024(7)
C18 0.141(8) 0.114(7) 0.105(7) 0.008(6) 0.021(7) 0.039(7)
C19 0.115(7) 0.153(8) 0.102(7) -0.008(7) 0.019(6) 0.046(7)
C20 0.161(9) 0.122(8) 0.114(8) 0.004(6) -0.001(7) 0.037(7)
C21 0.055(4) 0.057(4) 0.048(4) 0.000(3) 0.004(3) 0.004(3)
C22 0.070(5) 0.098(6) 0.046(5) 0.010(4) 0.004(4) 0.000(5)
C23 0.089(7) 0.117(8) 0.052(5) 0.010(5) 0.012(5) -0.005(6)
C24 0.102(8) 0.101(7) 0.048(5) 0.011(5) -0.012(5) -0.007(6)
C25 0.085(7) 0.133(10) 0.068(6) 0.017(6) -0.012(6) 0.014(7)
C26 0.064(5) 0.111(7) 0.056(5) 0.008(5) -0.006(4) 0.003(5)
C27 0.053(4) 0.071(5) 0.043(4) 0.003(3) 0.003(3) 0.013(4)
C28 0.065(5) 0.069(5) 0.091(7) -0.012(5) 0.021(5) 0.004(4)
C29 0.104(8) 0.086(7) 0.096(7) -0.027(6) 0.033(6) 0.011(6)
C30 0.106(8) 0.100(8) 0.077(7) -0.021(6) 0.009(6) 0.043(7)
C31 0.073(6) 0.118(9) 0.087(7) 0.007(6) 0.022(5) 0.029(6)
C32 0.064(5) 0.089(6) 0.067(5) 0.003(5) 0.021(4) 0.010(5)
C33 0.062(4) 0.051(4) 0.046(4) 0.005(3) 0.014(4) 0.010(3)
C34 0.099(7) 0.066(5) 0.076(6) 0.018(5) 0.009(5) 0.000(5)
C35 0.146(11) 0.074(7) 0.123(10) 0.037(7) 0.027(9) -0.009(7)
C36 0.131(10) 0.120(10) 0.073(7) 0.037(7) -0.002(7) 0.043(8)
C37 0.103(7) 0.080(6) 0.055(5) 0.011(5) 0.001(5) 0.021(6)
C38 0.066(5) 0.066(5) 0.049(4) 0.011(4) 0.006(4) 0.016(4)
C39 0.054(4) 0.067(5) 0.045(4) -0.009(3) 0.012(3) -0.010(4)
C40 0.089(6) 0.074(5) 0.061(5) -0.013(4) 0.019(5) -0.002(5)
C41 0.126(9) 0.101(8) 0.052(5) -0.021(5) 0.040(6) -0.041(7)
C42 0.080(7) 0.100(8) 0.078(7) -0.026(6) 0.030(6) -0.006(6)
C43 0.067(6) 0.112(8) 0.086(7) -0.026(6) 0.021(5) 0.014(5)
C44 0.055(5) 0.098(7) 0.070(6) -0.016(5) 0.015(4) 0.013(5)
C45 0.047(4) 0.061(4) 0.056(4) 0.009(3) 0.003(3) -0.007(3)
C46 0.052(4) 0.061(4) 0.062(5) -0.002(4) -0.001(4) -0.002(3)
P3 0.172(4) 0.111(3) 0.138(4) 0.030(3) -0.013(3) 0.007(3)
F1 0.211(8) 0.180(7) 0.162(7) 0.036(6) 0.012(6) -0.027(6)
F2 0.253(10) 0.235(9) 0.273(10) 0.020(8) 0.011(8) 0.043(8)
F3 0.243(10) 0.221(9) 0.210(9) 0.018(7) 0.024(8) -0.030(7)
F4 0.168(7) 0.158(6) 0.164(7) -0.005(5) 0.026(5) -0.015(6)
F5 0.242(10) 0.259(10) 0.297(11) 0.015(8) 0.026(8) 0.013(9)
F6 0.245(9) 0.212(9) 0.210(8) 0.022(7) 0.023(7) -0.020(8)

loop_
_atom_type_symbol
_atom_type_description
_atom_type_scat_dispersion_real
_atom_type_scat_dispersion_imag
_atom_type_scat_source
C C 0.0033 0.0016 'International Tables Vol C Tables 4.2.6.8 and 6.1.1.4'
H H 0.0000 0.0000 'International Tables Vol C Tables 4.2.6.8 and 6.1.1.4'
F F 0.0171 0.0103 'International Tables Vol C Tables 4.2.6.8 and 6.1.1.4'
Fe Fe 0.3463 0.8444 'International Tables Vol C Tables 4.2.6.8 and 6.1.1.4'
N N 0.0061 0.0033 'International Tables Vol C Tables 4.2.6.8 and 6.1.1.4'
O O 0.0106 0.0060 'International Tables Vol C Tables 4.2.6.8 and 6.1.1.4'
P P 0.1023 0.0942 'International Tables Vol C Tables 4.2.6.8 and 6.1.1.4'
Ru Ru -1.2594 0.8363 'International Tables Vol C Tables 4.2.6.8 and 6.1.1.4'

loop_
_geom_angle_atom_site_label_1
_geom_angle_atom_site_label_2
_geom_angle_atom_site_label_3
_geom_angle
_geom_angle_site_symmetry_1
_geom_angle_site_symmetry_3
C1 Ru1 C1 179.5(3) 2 .
C1 Ru1 N2 97.3(2) 2 .
C1 Ru1 N2 83.1(2) . .
C1 Ru1 N2 83.1(2) 2 2
C1 Ru1 N2 97.3(2) . 2
N2 Ru1 N2 97.7(4) . 2
C1 Ru1 N3 97.2(2) 2 2
C1 Ru1 N3 82.4(2) . 2
N2 Ru1 N3 165.4(2) . 2
N2 Ru1 N3 82.7(3) 2 2
C1 Ru1 N3 82.4(2) 2 .
C1 Ru1 N3 97.2(2) . .
N2 Ru1 N3 82.7(3) . .
N2 Ru1 N3 165.4(2) 2 .
N3 Ru1 N3 100.7(4) 2 .
N1 Fe1 C4 119.0(3) . .
N1 Fe1 C6 93.9(3) . .
C4 Fe1 C6 65.2(4) . .
N1 Fe1 C2 129.2(3) . .
C4 Fe1 C2 66.2(3) . .
C6 Fe1 C2 38.9(3) . .
N1 Fe1 C3 154.8(3) . .
C4 Fe1 C3 39.9(3) . .
C6 Fe1 C3 66.1(4) . .
C2 Fe1 C3 40.0(4) . .
N1 Fe1 C5 88.8(3) . .
C4 Fe1 C5 38.5(3) . .
C6 Fe1 C5 39.1(3) . .
C2 Fe1 C5 65.8(4) . .
C3 Fe1 C5 66.1(3) . .
N1 Fe1 P2 91.98(16) . .
C4 Fe1 P2 94.3(3) . .
C6 Fe1 P2 158.9(3) . .
C2 Fe1 P2 138.8(3) . .
C3 Fe1 P2 101.9(3) . .
C5 Fe1 P2 121.0(3) . .
N1 Fe1 P1 86.36(18) . .
C4 Fe1 P1 154.6(3) . .
C6 Fe1 P1 114.3(3) . .
C2 Fe1 P1 97.0(3) . .
C3 Fe1 P1 115.2(3) . .
C5 Fe1 P1 152.5(3) . .
P2 Fe1 P1 86.28(7) . .
C27 P1 C45 105.1(4) . .
C27 P1 C21 102.3(3) . .
C45 P1 C21 100.7(3) . .
C27 P1 Fe1 117.3(3) . .
C45 P1 Fe1 106.6(2) . .
C21 P1 Fe1 122.5(3) . .
C39 P2 C33 100.7(3) . .
C39 P2 C46 104.4(4) . .
C33 P2 C46 104.6(4) . .
C39 P2 Fe1 118.6(3) . .
C33 P2 Fe1 117.7(2) . .
C46 P2 Fe1 109.3(3) . .
C1 N1 Fe1 173.4(6) . .
N1 C1 Ru1 176.2(6) . .
C6 C2 C3 107.8(8) . .
C6 C2 Fe1 70.5(5) . .
C3 C2 Fe1 70.1(4) . .
C6 C2 H2A 126.1 . .
C3 C2 H2A 126.1 . .
Fe1 C2 H2A 125.0 . .
C4 C3 C2 106.1(8) . .
C4 C3 Fe1 69.9(4) . .
C2 C3 Fe1 70.0(4) . .
C4 C3 H3A 126.9 . .
C2 C3 H3A 126.9 . .
Fe1 C3 H3A 124.8 . .
C5 C4 C3 109.0(8) . .
C5 C4 Fe1 71.1(5) . .
C3 C4 Fe1 70.3(4) . .
C5 C4 H4A 125.5 . .
C3 C4 H4A 125.5 . .
Fe1 C4 H4A 124.8 . .
C4 C5 C6 108.2(8) . .
C4 C5 Fe1 70.5(5) . .
C6 C5 Fe1 70.2(4) . .
C4 C5 H5A 125.9 . .
C6 C5 H5A 125.9 . .
Fe1 C5 H5A 125.0 . .
C2 C6 C5 108.8(8) . .
C2 C6 Fe1 70.6(5) . .
C5 C6 Fe1 70.6(5) . .
C2 C6 H6A 125.6 . .
C5 C6 H6A 125.6 . .
Fe1 C6 H6A 124.8 . .
C15 N2 C11 120.0 . .
C15 N2 Ru1 112.6(4) . .
C11 N2 Ru1 126.4(4) . .
C12 C11 N2 120.0 . .
C12 C11 H11A 120.0 . .
N2 C11 H11A 120.0 . .
C11 C12 C13 120.0 . .
C11 C12 H12A 120.0 . .
C13 C12 H12A 120.0 . .
C14 C13 C12 120.0 . .
C14 C13 H13A 120.0 . .
C12 C13 H13A 120.0 . .
C13 C14 C15 120.0 . .
C13 C14 H14A 120.0 . .
C15 C14 H14A 120.0 . .
N2 C15 C14 120.0 . .
N2 C15 C16 114.9(5) . .
C14 C15 C16 125.1(5) . .
C16 N3 C20 120.0 . .
C16 N3 Ru1 109.8(4) . .
C20 N3 Ru1 127.8(4) . .
N3 C16 C17 120.0 . .
N3 C16 C15 117.3(5) . .
C17 C16 C15 122.7(5) . .
C18 C17 C16 120.0 . .
C18 C17 H17A 120.0 . .
C16 C17 H17A 120.0 . .
C17 C18 C19 120.0 . .
C17 C18 H18A 120.0 . .
C19 C18 H18A 120.0 . .
C20 C19 C18 120.0 . .
C20 C19 H19A 120.0 . .
C18 C19 H19A 120.0 . .
N3 C20 C19 120.0 . .
N3 C20 H20A 120.0 . .
C19 C20 H20A 120.0 . .
C22 C21 C26 120.0(8) . .
C22 C21 P1 120.3(6) . .
C26 C21 P1 119.7(6) . .
C23 C22 C21 119.2(9) . .
C23 C22 H22A 120.4 . .
C21 C22 H22A 120.4 . .
C24 C23 C22 121.0(9) . .
C24 C23 H23A 119.5 . .
C22 C23 H23A 119.5 . .
C23 C24 C25 119.8(9) . .
C23 C24 H24A 120.1 . .
C25 C24 H24A 120.1 . .
C26 C25 C24 119.3(10) . .
C26 C25 H25A 120.3 . .
C24 C25 H25A 120.3 . .
C25 C26 C21 120.7(9) . .
C25 C26 H26A 119.7 . .
C21 C26 H26A 119.7 . .
C28 C27 C32 117.2(8) . .
C28 C27 P1 119.9(6) . .
C32 C27 P1 122.9(7) . .
C29 C28 C27 123.2(9) . .
C29 C28 H28A 118.4 . .
C27 C28 H28A 118.4 . .
C28 C29 C30 119.0(10) . .
C28 C29 H29A 120.5 . .
C30 C29 H29A 120.5 . .
C31 C30 C29 119.5(10) . .
C31 C30 H30A 120.2 . .
C29 C30 H30A 120.2 . .
C30 C31 C32 122.5(10) . .
C30 C31 H31A 118.7 . .
C32 C31 H31A 118.7 . .
C27 C32 C31 118.5(9) . .
C27 C32 H32A 120.8 . .
C31 C32 H32A 120.8 . .
C34 C33 C38 119.4(7) . .
C34 C33 P2 123.9(7) . .
C38 C33 P2 116.5(6) . .
C33 C34 C35 120.5(10) . .
C33 C34 H34A 119.7 . .
C35 C34 H34A 119.7 . .
C36 C35 C34 118.1(11) . .
C36 C35 H35A 120.9 . .
C34 C35 H35A 120.9 . .
C37 C36 C35 121.1(10) . .
C37 C36 H36A 119.5 . .
C35 C36 H36A 119.5 . .
C36 C37 C38 121.1(10) . .
C36 C37 H37A 119.4 . .
C38 C37 H37A 119.4 . .
C37 C38 C33 119.6(8) . .
C37 C38 H38A 120.2 . .
C33 C38 H38A 120.2 . .
C44 C39 C40 116.7(8) . .
C44 C39 P2 122.9(6) . .
C40 C39 P2 120.3(6) . .
C39 C40 C41 119.7(10) . .
C39 C40 H40A 120.2 . .
C41 C40 H40A 120.2 . .
C42 C41 C40 121.5(10) . .
C42 C41 H41A 119.2 . .
C40 C41 H41A 119.2 . .
C43 C42 C41 118.7(9) . .
C43 C42 H42A 120.7 . .
C41 C42 H42A 120.7 . .
C42 C43 C44 122.3(11) . .
C42 C43 H43A 118.8 . .
C44 C43 H43A 118.8 . .
C39 C44 C43 121.1(9) . .
C39 C44 H44A 119.5 . .
C43 C44 H44A 119.5 . .
C46 C45 P1 106.7(5) . .
C46 C45 H45A 110.4 . .
P1 C45 H45A 110.4 . .
C46 C45 H45B 110.4 . .
P1 C45 H45B 110.4 . .
H45A C45 H45B 108.6 . .
C45 C46 P2 107.4(5) . .
C45 C46 H46A 110.2 . .
P2 C46 H46A 110.2 . .
C45 C46 H46B 110.2 . .
P2 C46 H46B 110.2 . .
H46A C46 H46B 108.5 . .
F2 P3 F1 93.1(9) . .
F2 P3 F3 85.3(9) . .
F1 P3 F3 177.4(7) . .
F2 P3 F5 172.8(10) . .
F1 P3 F5 93.5(9) . .
F3 P3 F5 87.9(9) . .
F2 P3 F4 95.0(9) . .
F1 P3 F4 92.0(6) . .
F3 P3 F4 90.2(7) . .
F5 P3 F4 87.4(8) . .
F2 P3 F6 88.9(9) . .
F1 P3 F6 92.0(7) . .
F3 P3 F6 86.0(7) . .
F5 P3 F6 88.3(9) . .
F4 P3 F6 174.4(8) . .

loop_
_geom_bond_atom_site_label_1
_geom_bond_atom_site_label_2
_geom_bond_distance
_geom_bond_site_symmetry_2
Ru1 C1 2.058(7) 2
Ru1 C1 2.058(7) .
Ru1 N2 2.093(5) .
Ru1 N2 2.093(5) 2
Ru1 N3 2.094(6) 2
Ru1 N3 2.094(6) .
Fe1 N1 1.936(6) .
Fe1 C4 2.097(8) .
Fe1 C6 2.100(8) .
Fe1 C2 2.102(8) .
Fe1 C3 2.103(7) .
Fe1 C5 2.105(7) .
Fe1 P2 2.208(2) .
Fe1 P1 2.214(2) .
P1 C27 1.812(8) .
P1 C45 1.845(7) .
P1 C21 1.870(8) .
P2 C39 1.829(7) .
P2 C33 1.837(7) .
P2 C46 1.863(7) .
N1 C1 1.140(9) .
C2 C6 1.400(12) .
C2 C3 1.437(13) .
C2 H2A 0.9300 .
C3 C4 1.432(12) .
C3 H3A 0.9300 .
C4 C5 1.385(12) .
C4 H4A 0.9300 .
C5 C6 1.408(12) .
C5 H5A 0.9300 .
C6 H6A 0.9300 .
N2 C15 1.368(4) .
N2 C11 1.369(4) .
C11 C12 1.368(4) .
C11 H11A 0.9300 .
C12 C13 1.369(4) .
C12 H12A 0.9300 .
C13 C14 1.368(4) .
C13 H13A 0.9300 .
C14 C15 1.369(4) .
C14 H14A 0.9300 .
C15 C16 1.528(7) .
N3 C16 1.383(4) .
N3 C20 1.383(4) .
C16 C17 1.383(4) .
C17 C18 1.383(4) .
C17 H17A 0.9300 .
C18 C19 1.383(4) .
C18 H18A 0.9300 .
C19 C20 1.383(4) .
C19 H19A 0.9300 .
C20 H20A 0.9300 .
C21 C22 1.369(11) .
C21 C26 1.375(11) .
C22 C23 1.367(11) .
C22 H22A 0.9300 .
C23 C24 1.366(14) .
C23 H23A 0.9300 .
C24 C25 1.378(15) .
C24 H24A 0.9300 .
C25 C26 1.361(13) .
C25 H25A 0.9300 .
C26 H26A 0.9300 .
C27 C28 1.381(12) .
C27 C32 1.411(11) .
C28 C29 1.372(12) .
C28 H28A 0.9300 .
C29 C30 1.412(15) .
C29 H29A 0.9300 .
C30 C31 1.315(16) .
C30 H30A 0.9300 .
C31 C32 1.429(13) .
C31 H31A 0.9300 .
C32 H32A 0.9300 .
C33 C34 1.334(12) .
C33 C38 1.409(11) .
C34 C35 1.440(14) .
C34 H34A 0.9300 .
C35 C36 1.378(17) .
C35 H35A 0.9300 .
C36 C37 1.332(16) .
C36 H36A 0.9300 .
C37 C38 1.381(11) .
C37 H37A 0.9300 .
C38 H38A 0.9300 .
C39 C44 1.389(11) .
C39 C40 1.397(11) .
C40 C41 1.406(13) .
C40 H40A 0.9300 .
C41 C42 1.380(15) .
C41 H41A 0.9300 .
C42 C43 1.305(14) .
C42 H42A 0.9300 .
C43 C44 1.403(12) .
C43 H43A 0.9300 .
C44 H44A 0.9300 .
C45 C46 1.536(11) .
C45 H45A 0.9700 .
C45 H45B 0.9700 .
C46 H46A 0.9700 .
C46 H46B 0.9700 .
P3 F2 1.467(16) .
P3 F1 1.535(11) .
P3 F3 1.540(15) .
P3 F5 1.555(18) .
P3 F4 1.586(11) .
P3 F6 1.636(14) .
